data_4322750
loop_
_publ_author_name
'F. Albert Cotton'
'Evgeny V. Dikarev'
'Marina A. Petrukhina'

_publ_section_title
;
 Mixed Chloride/Phosphine Complexes of the Dirhenium Core. 2. New
 Reactions Involving Dimethylphenylphosphine
;
_journal_name_full 'Inorganic Chemistry'
_journal_page_first 1949
_journal_page_last 1958
_journal_paper_doi 10.1021/ic971522r
_journal_volume 37
_journal_year 1998
_chemical_compound_source
;
 Compound was prepared by stirring a suspension of [Bu4N]2[Re2Cl8]
 in benzene with an excess of PMe2Ph for 4 days at room
 temperature. Single crystals were obtained by slow diffusion of
 isomeric hexanes into dichloromethane solution.
;
_chemical_formula_analytical 'not measured'
_chemical_formula_moiety 'Re2 Cl5 (P ((C H3)2 C6 H5))3'
_chemical_formula_structural 1,2,7-Re2Cl5(PMe2Ph)3
_chemical_formula_sum 'C24 H33 Cl5 P3 Re2'
_chemical_formula_weight 964.06
_chemical_melting_point ?
_chemical_name_common
;
 Pentachloro-tris(dimethylphenylphosphine)-di-rhenium,
 1,2,7-isomer
;
_chemical_name_systematic
; 
 Pentachloro-tris(dimethylphenylphosphine)-di-rhenium
;
_space_group_IT_number 2
_symmetry_cell_setting triclinic
_symmetry_space_group_name_Hall '-P 1'
_symmetry_space_group_name_H-M 'P -1'
_atom_sites_solution_hydrogens geom
_atom_sites_solution_primary direct
_atom_sites_solution_secondary difmap
_audit_creation_method SHELXL
_cell_angle_alpha 101.34(2)
_cell_angle_beta 92.81(2)
_cell_angle_gamma 90.80(2)
_cell_formula_units_Z 2
_cell_length_a 9.350(3)
_cell_length_b 11.102(1)
_cell_length_c 14.558(3)
_cell_measurement_reflns_used 25
_cell_measurement_temperature 173(2)
_cell_measurement_theta_max 19.061
_cell_measurement_theta_min 17.053
_cell_volume 1479.5(6)
_computing_cell_refinement 'CAD4 EXPRESS'
_computing_data_collection 'CAD4 V.5 (Enraf-Nonius, 1989)'
_computing_data_reduction 'XCAD4 (Harms, 1993)'
_computing_molecular_graphics 'SHELXTL V.5 (Siemens, 1994)'
_computing_publication_material CIFTAB
_computing_structure_refinement 'SHELXL-93 (Sheldrick, 1993)'
_computing_structure_solution 'SHELXTL V.5 (Siemens, 1994)'
_diffrn_ambient_temperature 173(2)
_diffrn_measurement_device 'Enraf-Nonius CAD4'
_diffrn_measurement_method \w
_diffrn_radiation_monochromator graphite
_diffrn_radiation_source 'fine-focus sealed tube'
_diffrn_radiation_type MoK\a
_diffrn_radiation_wavelength 0.71073
_diffrn_reflns_av_R_equivalents 0.0203
_diffrn_reflns_av_sigmaI/netI 0.0314
_diffrn_reflns_limit_h_max 10
_diffrn_reflns_limit_h_min -4
_diffrn_reflns_limit_k_max 12
_diffrn_reflns_limit_k_min -12
_diffrn_reflns_limit_l_max 15
_diffrn_reflns_limit_l_min -15
_diffrn_reflns_number 6591
_diffrn_reflns_theta_max 22.98
_diffrn_reflns_theta_min 2.12
_diffrn_standards_decay_% 2.2
_diffrn_standards_interval_count 600
_diffrn_standards_interval_time 120
_diffrn_standards_number 3
_exptl_absorpt_coefficient_mu 8.803
_exptl_absorpt_correction_T_max 0.9996
_exptl_absorpt_correction_T_min 0.4517
_exptl_absorpt_correction_type 'empirical, via \y scans'
_exptl_crystal_colour green-brown
_exptl_crystal_density_diffrn 2.164
_exptl_crystal_density_meas ?
_exptl_crystal_density_method none
_exptl_crystal_description block-shaped
_exptl_crystal_F_000 914
_exptl_crystal_size_max 0.35
_exptl_crystal_size_mid 0.15
_exptl_crystal_size_min 0.10
_refine_diff_density_max 1.499
_refine_diff_density_min -1.365
_refine_diff_density_rms 0.132
_refine_ls_extinction_coef noref
_refine_ls_extinction_method none
_refine_ls_goodness_of_fit_all 1.083
_refine_ls_goodness_of_fit_obs 1.100
_refine_ls_hydrogen_treatment noref
_refine_ls_matrix_type full
_refine_ls_number_parameters 307
_refine_ls_number_reflns 4081
_refine_ls_number_restraints 0
_refine_ls_restrained_S_all 1.083
_refine_ls_restrained_S_obs 1.100
_refine_ls_R_factor_all 0.0293
_refine_ls_R_factor_obs 0.0236
_refine_ls_shift/esd_max 0.001
_refine_ls_shift/esd_mean 0.000
_refine_ls_structure_factor_coef Fsqd
_refine_ls_weighting_details 'w=1/[\s^2^(Fo^2^)+(0.0305P)^2^+3.4414P] where P=(Fo^2^+2Fc^2^)/3'
_refine_ls_weighting_scheme calc
_refine_ls_wR_factor_all 0.0629
_refine_ls_wR_factor_obs 0.0605
_reflns_number_observed 3683
_reflns_number_total 4081
_reflns_observed_criterion >2sigma(I)
_cod_data_source_file ic971522r_1.cif
_cod_data_source_block 1,2,7-Re2Cl5(PMe2Ph)3
_cod_depositor_comments
;
The following automatic conversions were performed:

'_chemical_melting_point' value 'not measured' was changed to '?' -
the value is undefined or not given.

Automatic conversion script
Id: cif_fix_values 1673 2011-04-08 12:14:43Z adriana 

The following automatic conversions were performed:

'_exptl_crystal_density_meas' value 'not measured' was changed to '?'
- the value is perceived as not measured.

Automatic conversion script
Id: cif_fix_values 3008 2015-01-20 13:52:24Z robertas 

The following automatic conversions were performed:

'_refine_ls_weighting_scheme' value 'calc
w=1/[\s^2^(Fo^2^)+(0.0305P)^2^+3.4414P] where P=(Fo^2^+2Fc^2^)/3' was
changed to 'calc'. New tag '_refine_ls_weighting_details' was
created. The value of the new tag was set to
'w=1/[\s^2^(Fo^2^)+(0.0305P)^2^+3.4414P] where P=(Fo^2^+2Fc^2^)/3'.

Automatic conversion script
Id: cif_fix_values 3143 2015-03-26 13:38:13Z robertas 
;
_cod_database_code 4322750

loop_
_symmetry_equiv_pos_as_xyz
'x, y, z'
'-x, -y, -z'

loop_
_atom_site_aniso_label
_atom_site_aniso_U_11
_atom_site_aniso_U_22
_atom_site_aniso_U_33
_atom_site_aniso_U_23
_atom_site_aniso_U_13
_atom_site_aniso_U_12
Re1 0.01582(15) 0.01155(14) 0.01610(14) 0.00318(10) -0.00075(10) -0.00038(10)
Re2 0.0206(2) 0.01148(14) 0.01637(14) 0.00308(10) 0.00009(10) -0.00057(11)
Cl1 0.0204(8) 0.0222(8) 0.0239(7) 0.0059(6) 0.0049(6) -0.0030(7)
Cl2 0.0268(9) 0.0225(8) 0.0191(7) 0.0067(6) -0.0047(6) -0.0012(7)
Cl3 0.0400(10) 0.0231(8) 0.0258(8) 0.0078(6) 0.0102(7) -0.0033(7)
Cl4 0.0372(10) 0.0207(8) 0.0257(8) 0.0058(6) -0.0074(7) 0.0070(7)
Cl5 0.0231(8) 0.0203(8) 0.0232(7) 0.0001(6) -0.0030(6) -0.0042(7)
P1 0.0166(9) 0.0170(8) 0.0225(8) 0.0043(6) -0.0023(7) -0.0006(7)
P2 0.0170(9) 0.0170(8) 0.0178(8) 0.0028(6) -0.0004(6) -0.0002(7)
P3 0.0213(9) 0.0151(8) 0.0213(8) 0.0027(6) 0.0014(7) -0.0001(7)
C1 0.019(3) 0.027(4) 0.026(3) 0.005(3) 0.002(3) 0.004(3)
C2 0.020(4) 0.024(3) 0.032(3) 0.001(3) -0.002(3) -0.002(3)
C3 0.022(4) 0.021(3) 0.021(3) 0.003(3) -0.001(3) 0.006(3)
C4 0.024(4) 0.018(4) 0.051(4) 0.009(3) 0.002(3) 0.004(3)
C5 0.035(5) 0.026(4) 0.052(5) 0.012(3) -0.013(4) -0.007(3)
C6 0.051(5) 0.019(4) 0.036(4) 0.007(3) -0.002(3) 0.003(4)
C7 0.036(5) 0.031(4) 0.061(5) 0.015(4) 0.006(4) 0.016(4)
C8 0.023(4) 0.025(4) 0.043(4) 0.011(3) -0.005(3) -0.003(3)
C9 0.020(4) 0.029(4) 0.027(3) 0.008(3) -0.003(3) 0.004(3)
C10 0.028(4) 0.025(3) 0.020(3) 0.006(3) -0.002(3) -0.001(3)
C11 0.026(4) 0.014(3) 0.019(3) -0.003(2) -0.004(3) -0.003(3)
C12 0.029(4) 0.026(4) 0.028(3) 0.006(3) 0.002(3) -0.002(3)
C13 0.045(5) 0.015(4) 0.046(4) 0.005(3) 0.005(4) -0.007(3)
C14 0.053(5) 0.017(4) 0.043(4) -0.006(3) 0.002(4) 0.003(4)
C15 0.036(4) 0.030(4) 0.030(4) -0.009(3) -0.001(3) -0.004(3)
C16 0.031(4) 0.020(4) 0.021(3) 0.000(3) 0.001(3) -0.003(3)
C17 0.019(4) 0.020(3) 0.047(4) 0.002(3) 0.005(3) 0.002(3)
C18 0.036(4) 0.019(3) 0.023(3) 0.004(3) 0.004(3) -0.001(3)
C19 0.026(4) 0.016(3) 0.024(3) 0.003(3) 0.009(3) 0.002(3)
C20 0.028(4) 0.024(4) 0.034(4) 0.001(3) 0.001(3) -0.001(3)
C21 0.034(4) 0.028(4) 0.039(4) -0.013(3) 0.003(3) -0.007(3)
C22 0.045(5) 0.013(3) 0.040(4) -0.001(3) 0.013(4) -0.002(3)
C23 0.067(6) 0.020(4) 0.037(4) 0.007(3) 0.003(4) 0.011(4)
C24 0.036(4) 0.028(4) 0.032(4) 0.003(3) -0.007(3) 0.004(3)

loop_
_atom_site_label
_atom_site_type_symbol
_atom_site_fract_x
_atom_site_fract_y
_atom_site_fract_z
_atom_site_U_iso_or_equiv
_atom_site_thermal_displace_type
_atom_site_occupancy
_atom_site_calc_flag
_atom_site_refinement_flags
_atom_site_disorder_group
Re1 Re 0.20617(2) 0.08465(2) 0.736257(15) 0.01449(9) Uani 1 d . .
Re2 Re 0.19128(3) -0.11516(2) 0.739701(15) 0.01614(9) Uani 1 d . .
Cl1 Cl 0.4240(2) 0.14322(13) 0.67548(10) 0.0219(3) Uani 1 d . .
Cl2 Cl 0.1046(2) 0.10949(13) 0.58892(9) 0.0226(3) Uani 1 d . .
Cl3 Cl 0.0362(2) -0.15121(14) 0.85513(10) 0.0290(4) Uani 1 d . .
Cl4 Cl 0.3805(2) -0.16740(14) 0.83508(10) 0.0280(4) Uani 1 d . .
Cl5 Cl 0.0140(2) -0.18980(13) 0.62723(10) 0.0230(3) Uani 1 d . .
P1 P -0.0326(2) 0.14160(14) 0.78000(10) 0.0187(3) Uani 1 d . .
P2 P 0.3245(2) 0.15243(14) 0.88825(10) 0.0174(3) Uani 1 d . .
P3 P 0.3474(2) -0.18695(14) 0.60998(10) 0.0194(4) Uani 1 d . .
C1 C -0.0828(7) 0.1558(6) 0.9005(4) 0.0236(14) Uani 1 d . .
H1A H -0.0118(7) 0.2080(6) 0.9425(4) 0.035 Uiso 1 calc R .
H1B H -0.0864(7) 0.0742(6) 0.9166(4) 0.035 Uiso 1 calc R .
H1C H -0.1772(7) 0.1928(6) 0.9074(4) 0.035 Uiso 1 calc R .
C2 C -0.1757(7) 0.0429(6) 0.7148(4) 0.0259(15) Uani 1 d . .
H2A H -0.1591(7) 0.0289(6) 0.6476(4) 0.039 Uiso 1 calc R .
H2B H -0.2678(7) 0.0827(6) 0.7263(4) 0.039 Uiso 1 calc R .
H2C H -0.1770(7) -0.0359(6) 0.7355(4) 0.039 Uiso 1 calc R .
C3 C -0.0672(7) 0.2957(5) 0.7587(4) 0.0217(14) Uani 1 d . .
C4 C 0.0445(7) 0.3770(6) 0.7522(5) 0.030(2) Uani 1 d . .
H4 H 0.1403(7) 0.3497(6) 0.7532(5) 0.036 Uiso 1 calc R .
C5 C 0.0189(8) 0.4961(6) 0.7444(5) 0.038(2) Uani 1 d . .
H5 H 0.0969(8) 0.5505(6) 0.7410(5) 0.045 Uiso 1 calc R .
C6 C -0.1190(8) 0.5370(6) 0.7414(5) 0.035(2) Uani 1 d . .
H6 H -0.1370(8) 0.6195(6) 0.7363(5) 0.042 Uiso 1 calc R .
C7 C -0.2305(8) 0.4567(7) 0.7460(5) 0.042(2) Uani 1 d . .
H7 H -0.3261(8) 0.4843(7) 0.7438(5) 0.050 Uiso 1 calc R .
C8 C -0.2061(7) 0.3364(6) 0.7538(5) 0.030(2) Uani 1 d . .
H8 H -0.2846(7) 0.2818(6) 0.7557(5) 0.036 Uiso 1 calc R .
C9 C 0.5169(7) 0.1325(6) 0.8986(4) 0.0251(15) Uani 1 d . .
H9A H 0.5622(7) 0.1605(6) 0.8470(4) 0.038 Uiso 1 calc R .
H9B H 0.5366(7) 0.0454(6) 0.8958(4) 0.038 Uiso 1 calc R .
H9C H 0.5556(7) 0.1808(6) 0.9586(4) 0.038 Uiso 1 calc R .
C10 C 0.2646(7) 0.0957(6) 0.9892(4) 0.0243(14) Uani 1 d . .
H10A H 0.1603(7) 0.1018(6) 0.9913(4) 0.036 Uiso 1 calc R .
H10B H 0.3101(7) 0.1449(6) 1.0467(4) 0.036 Uiso 1 calc R .
H10C H 0.2911(7) 0.0096(6) 0.9840(4) 0.036 Uiso 1 calc R .
C11 C 0.3091(7) 0.3200(5) 0.9206(4) 0.0208(14) Uani 1 d . .
C12 C 0.3867(7) 0.3935(6) 0.8713(4) 0.028(2) Uani 1 d . .
H12 H 0.4506(7) 0.3564(6) 0.8259(4) 0.033 Uiso 1 calc R .
C13 C 0.3710(8) 0.5178(6) 0.8882(5) 0.035(2) Uani 1 d . .
H13 H 0.4252(8) 0.5671(6) 0.8554(5) 0.042 Uiso 1 calc R .
C14 C 0.2754(9) 0.5724(6) 0.9534(5) 0.039(2) Uani 1 d . .
H14 H 0.2610(9) 0.6585(6) 0.9636(5) 0.047 Uiso 1 calc R .
C15 C 0.2018(8) 0.5001(6) 1.0029(5) 0.034(2) Uani 1 d . .
H15 H 0.1380(8) 0.5372(6) 1.0484(5) 0.041 Uiso 1 calc R .
C16 C 0.2193(7) 0.3750(6) 0.9877(4) 0.0246(15) Uani 1 d . .
H16 H 0.1694(7) 0.3267(6) 1.0234(4) 0.030 Uiso 1 calc R .
C17 C 0.5380(7) -0.1575(6) 0.6315(5) 0.029(2) Uani 1 d . .
H17A H 0.5694(7) -0.1822(6) 0.6902(5) 0.044 Uiso 1 calc R .
H17B H 0.5589(7) -0.0697(6) 0.6365(5) 0.044 Uiso 1 calc R .
H17C H 0.5889(7) -0.2047(6) 0.5796(5) 0.044 Uiso 1 calc R .
C18 C 0.3046(7) -0.1382(6) 0.5019(4) 0.0261(15) Uani 1 d . .
H18A H 0.2019(7) -0.1515(6) 0.4855(4) 0.039 Uiso 1 calc R .
H18B H 0.3592(7) -0.1857(6) 0.4520(4) 0.039 Uiso 1 calc R .
H18C H 0.3292(7) -0.0506(6) 0.5089(4) 0.039 Uiso 1 calc R .
C19 C 0.3243(7) -0.3526(5) 0.5842(4) 0.0221(14) Uani 1 d . .
C20 C 0.2215(7) -0.4100(6) 0.5164(5) 0.030(2) Uani 1 d . .
H20 H 0.1673(7) -0.3631(6) 0.4798(5) 0.036 Uiso 1 calc R .
C21 C 0.1989(8) -0.5363(6) 0.5029(5) 0.037(2) Uani 1 d . .
H21 H 0.1266(8) -0.5748(6) 0.4582(5) 0.044 Uiso 1 calc R .
C22 C 0.2800(8) -0.6074(6) 0.5534(5) 0.033(2) Uani 1 d . .
H22 H 0.2639(8) -0.6937(6) 0.5442(5) 0.040 Uiso 1 calc R .
C23 C 0.3847(9) -0.5486(6) 0.6173(5) 0.041(2) Uani 1 d . .
H23 H 0.4432(9) -0.5961(6) 0.6511(5) 0.050 Uiso 1 calc R .
C24 C 0.4066(8) -0.4251(6) 0.6333(5) 0.032(2) Uani 1 d . .
H24 H 0.4788(8) -0.3876(6) 0.6785(5) 0.039 Uiso 1 calc R .

loop_
_atom_type_symbol
_atom_type_description
_atom_type_scat_dispersion_real
_atom_type_scat_dispersion_imag
_atom_type_scat_source
C C 0.0033 0.0016 'International Tables Vol C Tables 4.2.6.8 and 6.1.1.4'
H H 0.0000 0.0000 'International Tables Vol C Tables 4.2.6.8 and 6.1.1.4'
P P 0.1023 0.0942 'International Tables Vol C Tables 4.2.6.8 and 6.1.1.4'
Cl Cl 0.1484 0.1585 'International Tables Vol C Tables 4.2.6.8 and 6.1.1.4'
Re Re -1.0185 7.2310 'International Tables Vol C Tables 4.2.6.8 and 6.1.1.4'

loop_
_geom_angle_atom_site_label_1
_geom_angle_atom_site_label_2
_geom_angle_atom_site_label_3
_geom_angle
_geom_angle_site_symmetry_1
_geom_angle_site_symmetry_3
_geom_angle_publ_flag
Re2 Re1 Cl2 107.23(4) . . y
Re2 Re1 Cl1 113.28(4) . . y
Cl2 Re1 Cl1 83.54(6) . . y
Re2 Re1 P2 97.58(4) . . y
Cl2 Re1 P2 155.17(5) . . y
Cl1 Re1 P2 85.72(6) . . y
Re2 Re1 P1 99.05(4) . . y
Cl2 Re1 P1 80.19(6) . . y
Cl1 Re1 P1 146.89(5) . . y
P2 Re1 P1 97.28(6) . . y
Re1 Re2 Cl5 103.78(4) . . y
Re1 Re2 Cl4 109.89(4) . . y
Cl5 Re2 Cl4 145.21(5) . . y
Re1 Re2 Cl3 110.91(4) . . y
Cl5 Re2 Cl3 88.71(6) . . y
Cl4 Re2 Cl3 87.38(6) . . y
Re1 Re2 P3 97.14(4) . . y
Cl5 Re2 P3 82.56(6) . . y
Cl4 Re2 P3 84.83(6) . . y
Cl3 Re2 P3 151.88(5) . . y
C1 P1 C2 102.4(3) . . n
C1 P1 C3 101.7(3) . . n
C2 P1 C3 105.7(3) . . n
C1 P1 Re1 120.8(2) . . n
C2 P1 Re1 115.1(2) . . n
C3 P1 Re1 109.4(2) . . n
C9 P2 C10 101.8(3) . . n
C9 P2 C11 102.5(3) . . n
C10 P2 C11 104.6(3) . . n
C9 P2 Re1 117.4(2) . . n
C10 P2 Re1 120.4(2) . . n
C11 P2 Re1 108.1(2) . . n
C18 P3 C17 104.8(3) . . n
C18 P3 C19 105.7(3) . . n
C17 P3 C19 105.6(3) . . n
C18 P3 Re2 116.6(2) . . n
C17 P3 Re2 117.8(2) . . n
C19 P3 Re2 105.1(2) . . n
C8 C3 C4 118.3(6) . . n
C8 C3 P1 120.3(5) . . n
C4 C3 P1 121.2(5) . . n
C5 C4 C3 121.2(6) . . n
C4 C5 C6 120.4(7) . . n
C5 C6 C7 119.0(6) . . n
C6 C7 C8 121.2(7) . . n
C7 C8 C3 119.9(7) . . n
C16 C11 C12 119.2(6) . . n
C16 C11 P2 122.4(5) . . n
C12 C11 P2 118.3(5) . . n
C13 C12 C11 120.5(6) . . n
C12 C13 C14 120.0(7) . . n
C15 C14 C13 119.2(6) . . n
C16 C15 C14 121.1(7) . . n
C11 C16 C15 119.9(6) . . n
C24 C19 C20 118.6(6) . . n
C24 C19 P3 120.6(5) . . n
C20 C19 P3 120.7(5) . . n
C21 C20 C19 119.5(6) . . n
C20 C21 C22 121.3(6) . . n
C23 C22 C21 117.9(6) . . n
C24 C23 C22 122.0(7) . . n
C23 C24 C19 120.7(6) . . n

loop_
_geom_bond_atom_site_label_1
_geom_bond_atom_site_label_2
_geom_bond_distance
_geom_bond_site_symmetry_2
_geom_bond_publ_flag
Re1 Re2 2.2313(4) . y
Re1 Cl2 2.3705(15) . y
Re1 Cl1 2.391(2) . y
Re1 P2 2.402(2) . y
Re1 P1 2.410(2) . y
Re2 Cl5 2.297(2) . y
Re2 Cl4 2.345(2) . y
Re2 Cl3 2.361(2) . y
Re2 P3 2.458(2) . y
P1 C1 1.815(6) . n
P1 C2 1.821(6) . n
P1 C3 1.828(6) . n
P2 C9 1.818(6) . n
P2 C10 1.818(6) . n
P2 C11 1.836(6) . n
P3 C18 1.792(6) . n
P3 C17 1.809(6) . n
P3 C19 1.811(6) . n
C3 C8 1.385(9) . n
C3 C4 1.390(9) . n
C4 C5 1.372(9) . n
C5 C6 1.374(10) . n
C6 C7 1.375(11) . n
C7 C8 1.384(10) . n
C11 C16 1.375(9) . n
C11 C12 1.405(9) . n
C12 C13 1.364(9) . n
C13 C14 1.393(10) . n
C14 C15 1.378(10) . n
C15 C16 1.376(9) . n
C19 C24 1.393(9) . n
C19 C20 1.395(9) . n
C20 C21 1.388(10) . n
C21 C22 1.389(10) . n
C22 C23 1.379(10) . n
C23 C24 1.355(10) . n

loop_
_geom_torsion_atom_site_label_1
_geom_torsion_atom_site_label_2
_geom_torsion_atom_site_label_3
_geom_torsion_atom_site_label_4
_geom_torsion
_geom_torsion_site_symmetry_1
_geom_torsion_site_symmetry_2
_geom_torsion_site_symmetry_3
_geom_torsion_site_symmetry_4
_geom_torsion_publ_flag
P1 Re1 Re2 Cl3 -32.15(6) . . . . y
P2 Re1 Re2 Cl4 -28.44(6) . . . . y
Cl1 Re1 Re2 P3 -26.92(5) . . . . y
Cl2 Re1 Re2 Cl5 -20.67(6) . . . . y
